data_7117027
loop_
_publ_author_name
'Benjamin Peerless'
'Theo Keane'
'Anthony J. H. M. Meijer'
'Peter Portius'

_publ_section_title
;
 Homoleptic low-valent polyazides of group 14 elements
;
_journal_name_full Chem.Commun.
_journal_page_first 7435
_journal_paper_doi 10.1039/C5cc00259A
_journal_volume 51
_journal_year 2015
_chemical_formula_moiety 'C24 H20 P, N9 Sn'
_chemical_formula_sum 'C24 H20 N9 P Sn'
_chemical_formula_weight 584.15
_chemical_name_common (PPh4)[Sn(N3)3]
_chemical_name_systematic 'Tetraphenylphosphonium triazidostannate(II)'
_space_group_crystal_system triclinic
_space_group_IT_number 2
_space_group_name_Hall '-P 1'
_space_group_name_H-M_alt 'P -1'
_symmetry_space_group_name_Hall '-P 1'
_symmetry_space_group_name_H-M 'P -1'
_atom_sites_solution_hydrogens geom
_atom_sites_solution_primary direct
_atom_sites_solution_secondary difmap
_audit_creation_method SHELXL-2014
_audit_update_record
;
2015-01-26 deposited with the CCDC.
2015-02-23 downloaded from the CCDC.
;
_cell_angle_alpha 91.668(4)
_cell_angle_beta 108.414(4)
_cell_angle_gamma 116.545(3)
_cell_formula_units_Z 2
_cell_length_a 10.7560(6)
_cell_length_b 11.0605(6)
_cell_length_c 12.3540(7)
_cell_measurement_reflns_used 6545
_cell_measurement_temperature 100(2)
_cell_measurement_theta_max 26.9402
_cell_measurement_theta_min 2.2761
_cell_volume 1222.10(13)
_computing_cell_refinement 'Bruker APEX2'
_computing_data_collection 'Bruker APEX2'
_computing_data_reduction 'Bruker SAINT'
_computing_molecular_graphics 'ORTEP-3 for Windows'
_computing_publication_material 'ORTEP-3 for Windows'
_computing_structure_refinement 'SHELXL-2014 (Sheldrick, 2014)'
_computing_structure_solution SHELXS-2014
_diffrn_ambient_temperature 100(2)
_diffrn_measured_fraction_theta_full 0.999
_diffrn_measured_fraction_theta_max 0.993
_diffrn_measurement_device_type 'Bruker APEX-II CCD'
_diffrn_measurement_method '\f and \w scans'
_diffrn_radiation_type MoK\a
_diffrn_radiation_wavelength 0.71073
_diffrn_reflns_av_R_equivalents 0.0548
_diffrn_reflns_av_unetI/netI 0.0491
_diffrn_reflns_Laue_measured_fraction_full 0.999
_diffrn_reflns_Laue_measured_fraction_max 0.993
_diffrn_reflns_limit_h_max 13
_diffrn_reflns_limit_h_min -13
_diffrn_reflns_limit_k_max 14
_diffrn_reflns_limit_k_min -14
_diffrn_reflns_limit_l_max 15
_diffrn_reflns_limit_l_min -15
_diffrn_reflns_number 22380
_diffrn_reflns_point_group_measured_fraction_full 0.999
_diffrn_reflns_point_group_measured_fraction_max 0.993
_diffrn_reflns_theta_full 25.000
_diffrn_reflns_theta_max 27.202
_diffrn_reflns_theta_min 2.101
_diffrn_source 'fine focus sealed tube'
_exptl_absorpt_coefficient_mu 1.143
_exptl_absorpt_correction_T_max 1.000
_exptl_absorpt_correction_T_min 0.822
_exptl_absorpt_correction_type multi-scan
_exptl_absorpt_process_details sadabs
_exptl_crystal_colour colourless
_exptl_crystal_density_diffrn 1.587
_exptl_crystal_description needle
_exptl_crystal_F_000 584
_exptl_crystal_size_max 0.270
_exptl_crystal_size_mid 0.170
_exptl_crystal_size_min 0.140
_refine_diff_density_max 2.295
_refine_diff_density_min -0.911
_refine_diff_density_rms 0.109
_refine_ls_extinction_coef .
_refine_ls_extinction_method none
_refine_ls_goodness_of_fit_ref 1.053
_refine_ls_hydrogen_treatment constr
_refine_ls_matrix_type full
_refine_ls_number_parameters 334
_refine_ls_number_reflns 5407
_refine_ls_number_restraints 38
_refine_ls_restrained_S_all 1.062
_refine_ls_R_factor_all 0.0521
_refine_ls_R_factor_gt 0.0397
_refine_ls_shift/su_max 0.005
_refine_ls_shift/su_mean 0.000
_refine_ls_structure_factor_coef Fsqd
_refine_ls_weighting_details 'w=1/[\s^2^(Fo^2^)+(0.0500P)^2^+1.3033P] where P=(Fo^2^+2Fc^2^)/3'
_refine_ls_weighting_scheme calc
_refine_ls_wR_factor_gt 0.0954
_refine_ls_wR_factor_ref 0.1020
_reflns_Friedel_coverage 0.000
_reflns_Friedel_fraction_full .
_reflns_Friedel_fraction_max .
_reflns_number_gt 4484
_reflns_number_total 5407
_reflns_threshold_expression 'I > 2\s(I)'
_cod_data_source_file c5cc00259a2.cif
_cod_data_source_block ch1ppx203_0m
_cod_original_cell_volume 1222.11(12)
_cod_database_code 7117027
_shelx_space_group_comment
;
The symmetry employed for this shelxl refinement is uniquely defined
by the following loop, which should always be used as a source of
symmetry information in preference to the above space-group names.
They are only intended as comments.
;
_shelx_estimated_absorpt_t_min 0.748
_shelx_estimated_absorpt_t_max 0.856
_shelxl_version_number 2014-3

loop_
_space_group_symop_operation_xyz
'x, y, z'
'-x, -y, -z'

loop_
_atom_site_label
_atom_site_type_symbol
_atom_site_fract_x
_atom_site_fract_y
_atom_site_fract_z
_atom_site_U_iso_or_equiv
_atom_site_adp_type
_atom_site_occupancy
_atom_site_site_symmetry_order
_atom_site_calc_flag
_atom_site_refinement_flags_posn
_atom_site_refinement_flags_adp
_atom_site_refinement_flags_occupancy
_atom_site_disorder_assembly
_atom_site_disorder_group
Sn1 Sn 0.21121(3) 0.03245(2) 0.03802(2) 0.02621(10) Uani 1 1 d . . . . .
N1 N 0.3698(4) 0.0473(3) 0.2157(3) 0.0308(7) Uani 1 1 d . . . . .
N2 N 0.3733(4) 0.0964(3) 0.3055(3) 0.0298(7) Uani 1 1 d . . . . .
N3 N 0.3818(5) 0.1440(4) 0.3931(3) 0.0435(9) Uani 1 1 d . . . . .
N4 N 0.2722(4) 0.2483(3) 0.0923(3) 0.0351(8) Uani 1 1 d . . . . .
N5 N 0.1770(4) 0.2765(3) 0.0935(3) 0.0272(7) Uani 1 1 d . . . . .
N6 N 0.0894(4) 0.3080(4) 0.0938(3) 0.0395(8) Uani 1 1 d . . . . .
N7 N 0.0324(4) -0.0317(3) 0.1096(3) 0.0317(7) Uani 1 1 d D . . . .
N8A N 0.0122(16) -0.1023(12) 0.1793(8) 0.0293(18) Uani 0.5 1 d D U P A -1
N9A N -0.0055(11) -0.1674(9) 0.2500(7) 0.0467(19) Uani 0.5 1 d D U P A -1
N8B N 0.0431(15) -0.0791(12) 0.1955(8) 0.0273(18) Uani 0.5 1 d D U P A 1
N9B N 0.0480(10) -0.1214(9) 0.2814(6) 0.0403(18) Uani 0.5 1 d D U P A 1
P1 P 0.18907(9) 0.60134(8) 0.76326(7) 0.01634(18) Uani 1 1 d . . . . .
C1 C 0.2484(4) 0.5099(3) 0.6861(3) 0.0170(6) Uani 1 1 d . . . . .
C2 C 0.3996(4) 0.5720(3) 0.7014(3) 0.0205(7) Uani 1 1 d . . . . .
H2 H 0.4678 0.6597 0.7514 0.025 Uiso 1 1 calc R U . . .
C3 C 0.4500(4) 0.5049(4) 0.6433(3) 0.0235(7) Uani 1 1 d . . . . .
H3 H 0.5528 0.5465 0.6536 0.028 Uiso 1 1 calc R U . . .
C4 C 0.3500(4) 0.3773(4) 0.5705(3) 0.0258(8) Uani 1 1 d . . . . .
H4 H 0.3843 0.3321 0.5300 0.031 Uiso 1 1 calc R U . . .
C5 C 0.2003(4) 0.3148(4) 0.5563(3) 0.0253(8) Uani 1 1 d . . . . .
H5 H 0.1331 0.2266 0.5070 0.030 Uiso 1 1 calc R U . . .
C6 C 0.1477(4) 0.3808(3) 0.6137(3) 0.0207(7) Uani 1 1 d . . . . .
H6 H 0.0450 0.3383 0.6037 0.025 Uiso 1 1 calc R U . . .
C7 C 0.0020(4) 0.4895(3) 0.7529(3) 0.0194(7) Uani 1 1 d . . . . .
C8 C -0.1155(4) 0.4635(4) 0.6497(3) 0.0261(8) Uani 1 1 d . . . . .
H8 H -0.0965 0.5124 0.5898 0.031 Uiso 1 1 calc R U . . .
C9 C -0.2603(4) 0.3660(4) 0.6346(3) 0.0299(8) Uani 1 1 d . . . . .
H9 H -0.3406 0.3481 0.5643 0.036 Uiso 1 1 calc R U . . .
C10 C -0.2878(4) 0.2948(4) 0.7218(4) 0.0318(9) Uani 1 1 d . . . . .
H10 H -0.3865 0.2257 0.7101 0.038 Uiso 1 1 calc R U . . .
C11 C -0.1725(4) 0.3237(4) 0.8258(4) 0.0297(8) Uani 1 1 d . . . . .
H11 H -0.1929 0.2766 0.8864 0.036 Uiso 1 1 calc R U . . .
C12 C -0.0273(4) 0.4208(3) 0.8427(3) 0.0213(7) Uani 1 1 d . . . . .
H12 H 0.0517 0.4406 0.9144 0.026 Uiso 1 1 calc R U . . .
C13 C 0.3169(4) 0.6563(3) 0.9115(3) 0.0181(7) Uani 1 1 d . . . . .
C14 C 0.3868(4) 0.7918(3) 0.9714(3) 0.0199(7) Uani 1 1 d . . . . .
H14 H 0.3657 0.8582 0.9345 0.024 Uiso 1 1 calc R U . . .
C15 C 0.4879(4) 0.8297(3) 1.0859(3) 0.0237(7) Uani 1 1 d . . . . .
H15 H 0.5346 0.9218 1.1275 0.028 Uiso 1 1 calc R U . . .
C16 C 0.5200(4) 0.7332(3) 1.1388(3) 0.0226(7) Uani 1 1 d . . . . .
H16 H 0.5913 0.7599 1.2159 0.027 Uiso 1 1 calc R U . . .
C17 C 0.4489(4) 0.5978(4) 1.0798(3) 0.0230(7) Uani 1 1 d . . . . .
H17 H 0.4693 0.5315 1.1175 0.028 Uiso 1 1 calc R U . . .
C18 C 0.3486(4) 0.5587(3) 0.9667(3) 0.0212(7) Uani 1 1 d . . . . .
H18 H 0.3011 0.4660 0.9262 0.025 Uiso 1 1 calc R U . . .
C19 C 0.1950(4) 0.7475(3) 0.7000(3) 0.0184(7) Uani 1 1 d . . . . .
C20 C 0.1236(4) 0.8150(4) 0.7300(3) 0.0244(7) Uani 1 1 d . . . . .
H20 H 0.0716 0.7834 0.7814 0.029 Uiso 1 1 calc R U . . .
C21 C 0.1308(5) 0.9291(4) 0.6828(3) 0.0311(9) Uani 1 1 d . . . . .
H21 H 0.0854 0.9778 0.7038 0.037 Uiso 1 1 calc R U . . .
C22 C 0.2038(5) 0.9730(4) 0.6051(3) 0.0330(9) Uani 1 1 d . . . . .
H22 H 0.2061 1.0501 0.5721 0.040 Uiso 1 1 calc R U . . .
C23 C 0.2723(4) 0.9056(4) 0.5758(3) 0.0302(8) Uani 1 1 d . . . . .
H23 H 0.3220 0.9360 0.5227 0.036 Uiso 1 1 calc R U . . .
C24 C 0.2692(4) 0.7927(3) 0.6237(3) 0.0232(7) Uani 1 1 d . . . . .
H24 H 0.3179 0.7466 0.6043 0.028 Uiso 1 1 calc R U . . .

loop_
_atom_site_aniso_label
_atom_site_aniso_U_11
_atom_site_aniso_U_22
_atom_site_aniso_U_33
_atom_site_aniso_U_23
_atom_site_aniso_U_13
_atom_site_aniso_U_12
Sn1 0.01859(15) 0.02314(14) 0.03012(16) -0.00151(10) 0.01187(11) 0.00295(10)
N1 0.0281(18) 0.0281(16) 0.0318(18) 0.0017(14) 0.0085(15) 0.0118(14)
N2 0.0314(19) 0.0181(14) 0.0351(19) 0.0076(14) 0.0116(16) 0.0081(14)
N3 0.061(3) 0.0345(19) 0.039(2) 0.0109(17) 0.028(2) 0.0201(19)
N4 0.0180(17) 0.0218(16) 0.048(2) 0.0014(15) 0.0030(16) 0.0017(13)
N5 0.0264(18) 0.0188(14) 0.0254(17) 0.0009(12) 0.0076(14) 0.0032(13)
N6 0.048(2) 0.0330(18) 0.049(2) 0.0139(17) 0.027(2) 0.0222(18)
N7 0.0212(17) 0.0341(17) 0.0335(18) 0.0015(15) 0.0119(15) 0.0073(14)
N8A 0.030(4) 0.022(3) 0.040(3) 0.002(2) 0.023(2) 0.008(3)
N9A 0.048(4) 0.039(3) 0.061(3) 0.017(3) 0.034(3) 0.017(3)
N8B 0.026(4) 0.019(3) 0.038(3) 0.004(2) 0.022(2) 0.005(3)
N9B 0.039(3) 0.032(3) 0.056(3) 0.015(3) 0.030(3) 0.014(3)
P1 0.0168(4) 0.0145(4) 0.0161(4) 0.0037(3) 0.0073(4) 0.0054(3)
C1 0.0208(17) 0.0148(15) 0.0169(16) 0.0039(12) 0.0092(14) 0.0082(13)
C2 0.0184(17) 0.0201(16) 0.0205(17) 0.0052(13) 0.0074(15) 0.0070(14)
C3 0.0231(19) 0.0265(17) 0.0257(19) 0.0099(15) 0.0132(16) 0.0129(15)
C4 0.036(2) 0.0297(18) 0.0203(18) 0.0070(15) 0.0128(17) 0.0211(17)
C5 0.033(2) 0.0182(16) 0.0221(18) 0.0007(14) 0.0051(16) 0.0134(16)
C6 0.0199(18) 0.0171(15) 0.0209(17) 0.0038(13) 0.0063(15) 0.0063(14)
C7 0.0184(17) 0.0167(15) 0.0232(17) 0.0025(13) 0.0099(15) 0.0071(13)
C8 0.0231(19) 0.0303(18) 0.0228(18) 0.0054(15) 0.0106(16) 0.0097(16)
C9 0.0182(19) 0.039(2) 0.0240(19) -0.0052(16) 0.0054(16) 0.0088(17)
C10 0.0184(19) 0.0298(19) 0.039(2) -0.0019(17) 0.0160(18) 0.0015(16)
C11 0.029(2) 0.0274(18) 0.036(2) 0.0084(16) 0.0222(19) 0.0092(16)
C12 0.0214(18) 0.0197(16) 0.0226(18) 0.0026(14) 0.0105(15) 0.0081(14)
C13 0.0194(17) 0.0197(15) 0.0163(16) 0.0060(13) 0.0100(14) 0.0080(14)
C14 0.0186(18) 0.0173(15) 0.0202(17) 0.0055(13) 0.0088(15) 0.0045(14)
C15 0.0216(19) 0.0168(16) 0.0223(18) -0.0005(13) 0.0089(15) 0.0006(14)
C16 0.0181(18) 0.0255(17) 0.0184(17) 0.0034(14) 0.0058(15) 0.0064(15)
C17 0.0258(19) 0.0227(16) 0.0228(18) 0.0070(14) 0.0099(16) 0.0129(15)
C18 0.0247(19) 0.0184(16) 0.0225(18) 0.0029(14) 0.0099(15) 0.0112(14)
C19 0.0175(17) 0.0150(15) 0.0156(16) 0.0012(12) 0.0013(14) 0.0054(13)
C20 0.0257(19) 0.0238(17) 0.0197(18) -0.0002(14) 0.0041(15) 0.0117(15)
C21 0.036(2) 0.0246(18) 0.029(2) -0.0016(16) 0.0009(18) 0.0191(17)
C22 0.033(2) 0.0187(17) 0.029(2) 0.0059(15) -0.0031(18) 0.0074(16)
C23 0.032(2) 0.0230(18) 0.027(2) 0.0108(15) 0.0091(17) 0.0073(16)
C24 0.0231(19) 0.0206(16) 0.0224(18) 0.0076(14) 0.0077(15) 0.0080(15)

loop_
_atom_type_symbol
_atom_type_description
_atom_type_scat_dispersion_real
_atom_type_scat_dispersion_imag
_atom_type_scat_source
C C 0.0033 0.0016 'International Tables Vol C Tables 4.2.6.8 and 6.1.1.4'
H H 0.0000 0.0000 'International Tables Vol C Tables 4.2.6.8 and 6.1.1.4'
N N 0.0061 0.0033 'International Tables Vol C Tables 4.2.6.8 and 6.1.1.4'
P P 0.1023 0.0942 'International Tables Vol C Tables 4.2.6.8 and 6.1.1.4'
Sn Sn -0.6537 1.4246 'International Tables Vol C Tables 4.2.6.8 and 6.1.1.4'

loop_
_geom_angle_atom_site_label_1
_geom_angle_atom_site_label_2
_geom_angle_atom_site_label_3
_geom_angle
_geom_angle_site_symmetry_1
_geom_angle_site_symmetry_3
N4 Sn1 N7 89.14(13) . .
N4 Sn1 N1 88.35(12) . .
N7 Sn1 N1 88.59(12) . .
N2 N1 Sn1 123.6(3) . .
N3 N2 N1 177.5(4) . .
N5 N4 Sn1 119.4(2) . .
N6 N5 N4 177.5(4) . .
N8A N7 Sn1 128.2(9) . .
N8B N7 Sn1 120.2(8) . .
N9A N8A N7 177.8(15) . .
N9B N8B N7 175.3(18) . .
C7 P1 C13 111.20(15) . .
C7 P1 C1 109.68(15) . .
C13 P1 C1 106.55(15) . .
C7 P1 C19 109.14(15) . .
C13 P1 C19 110.73(15) . .
C1 P1 C19 109.50(15) . .
C6 C1 C2 120.5(3) . .
C6 C1 P1 121.5(3) . .
C2 C1 P1 117.9(2) . .
C3 C2 C1 119.7(3) . .
C3 C2 H2 120.1 . .
C1 C2 H2 120.1 . .
C4 C3 C2 119.8(3) . .
C4 C3 H3 120.1 . .
C2 C3 H3 120.1 . .
C5 C4 C3 120.6(3) . .
C5 C4 H4 119.7 . .
C3 C4 H4 119.7 . .
C4 C5 C6 120.4(3) . .
C4 C5 H5 119.8 . .
C6 C5 H5 119.8 . .
C1 C6 C5 118.9(3) . .
C1 C6 H6 120.5 . .
C5 C6 H6 120.5 . .
C8 C7 C12 119.8(3) . .
C8 C7 P1 118.7(3) . .
C12 C7 P1 121.4(3) . .
C9 C8 C7 119.9(3) . .
C9 C8 H8 120.1 . .
C7 C8 H8 120.1 . .
C10 C9 C8 120.0(4) . .
C10 C9 H9 120.0 . .
C8 C9 H9 120.0 . .
C11 C10 C9 120.2(3) . .
C11 C10 H10 119.9 . .
C9 C10 H10 119.9 . .
C10 C11 C12 120.5(3) . .
C10 C11 H11 119.7 . .
C12 C11 H11 119.7 . .
C11 C12 C7 119.4(3) . .
C11 C12 H12 120.3 . .
C7 C12 H12 120.3 . .
C14 C13 C18 119.8(3) . .
C14 C13 P1 122.1(2) . .
C18 C13 P1 118.1(2) . .
C13 C14 C15 119.8(3) . .
C13 C14 H14 120.1 . .
C15 C14 H14 120.1 . .
C16 C15 C14 119.9(3) . .
C16 C15 H15 120.0 . .
C14 C15 H15 120.0 . .
C15 C16 C17 120.3(3) . .
C15 C16 H16 119.8 . .
C17 C16 H16 119.9 . .
C18 C17 C16 120.4(3) . .
C18 C17 H17 119.8 . .
C16 C17 H17 119.8 . .
C17 C18 C13 119.8(3) . .
C17 C18 H18 120.1 . .
C13 C18 H18 120.1 . .
C24 C19 C20 120.7(3) . .
C24 C19 P1 120.8(3) . .
C20 C19 P1 118.6(2) . .
C21 C20 C19 118.4(3) . .
C21 C20 H20 120.8 . .
C19 C20 H20 120.8 . .
C20 C21 C22 120.7(3) . .
C20 C21 H21 119.7 . .
C22 C21 H21 119.7 . .
C23 C22 C21 120.4(3) . .
C23 C22 H22 119.8 . .
C21 C22 H22 119.8 . .
C22 C23 C24 120.0(3) . .
C22 C23 H23 120.0 . .
C24 C23 H23 120.0 . .
C19 C24 C23 119.8(3) . .
C19 C24 H24 120.1 . .
C23 C24 H24 120.1 . .

loop_
_geom_bond_atom_site_label_1
_geom_bond_atom_site_label_2
_geom_bond_distance
_geom_bond_site_symmetry_2
Sn1 N4 2.193(3) .
Sn1 N7 2.207(3) .
Sn1 N1 2.262(3) .
N1 N2 1.203(4) .
N2 N3 1.148(5) .
N4 N5 1.200(5) .
N5 N6 1.143(5) .
N7 N8A 1.185(5) .
N7 N8B 1.193(5) .
N8A N9A 1.157(6) .
N8B N9B 1.168(6) .
P1 C7 1.788(3) .
P1 C13 1.792(3) .
P1 C1 1.800(3) .
P1 C19 1.800(3) .
C1 C6 1.394(5) .
C1 C2 1.398(5) .
C2 C3 1.391(5) .
C2 H2 0.9500 .
C3 C4 1.384(5) .
C3 H3 0.9500 .
C4 C5 1.385(5) .
C4 H4 0.9500 .
C5 C6 1.396(5) .
C5 H5 0.9500 .
C6 H6 0.9500 .
C7 C8 1.393(5) .
C7 C12 1.400(4) .
C8 C9 1.389(5) .
C8 H8 0.9500 .
C9 C10 1.383(5) .
C9 H9 0.9500 .
C10 C11 1.381(6) .
C10 H10 0.9500 .
C11 C12 1.385(5) .
C11 H11 0.9500 .
C12 H12 0.9500 .
C13 C14 1.391(5) .
C13 C18 1.404(4) .
C14 C15 1.395(5) .
C14 H14 0.9500 .
C15 C16 1.383(5) .
C15 H15 0.9500 .
C16 C17 1.385(5) .
C16 H16 0.9500 .
C17 C18 1.378(5) .
C17 H17 0.9500 .
C18 H18 0.9500 .
C19 C24 1.387(5) .
C19 C20 1.400(5) .
C20 C21 1.386(5) .
C20 H20 0.9500 .
C21 C22 1.392(6) .
C21 H21 0.9500 .
C22 C23 1.369(6) .
C22 H22 0.9500 .
C23 C24 1.388(5) .
C23 H23 0.9500 .
C24 H24 0.9500 .
